data_7232139
loop_
_publ_author_name
'Wilm, Lukas F. B.'
'Eder, Tobias'
'M\"uck-Lichtenfeld, Christian'
'Mehlmann, Paul'
'W\"unsche, Marius'
'Bu\&s, Florenz'
'Dielmann, Fabian'

_publ_section_title
;
 Reversible CO2 fixation by N-heterocyclic imines forming water-stable
 zwitterionic nitrogen-base--CO2 adducts
;
_journal_issue 3
_journal_name_full 'Green Chemistry'
_journal_page_first 640
_journal_paper_doi 10.1039/C8GC02952K
_journal_volume 21
_journal_year 2019
_chemical_formula_moiety 'C H O3, C8 H16 N3'
_chemical_formula_sum 'C9 H17 N3 O3'
_chemical_formula_weight 215.25
_chemical_name_systematic '[MTBDH][HCO3]'
_space_group_crystal_system monoclinic
_space_group_IT_number 14
_space_group_name_Hall '-P 2yn'
_space_group_name_H-M_alt 'P 1 21/n 1'
_symmetry_space_group_name_Hall '-P 2yn'
_symmetry_space_group_name_H-M 'P 1 21/n 1'
_atom_sites_solution_hydrogens geom
_atom_sites_solution_primary direct
_audit_creation_date 2018-02-08
_audit_creation_method
;
Olex2 1.2
(compiled 2017.08.10 svn.r3458 for OlexSys, GUI svn.r5381)
;
_audit_update_record
;
2018-09-05 deposited with the CCDC.
2019-01-10 downloaded from the CCDC.
;
_cell_angle_alpha 90
_cell_angle_beta 104.7990(10)
_cell_angle_gamma 90
_cell_formula_units_Z 4
_cell_length_a 8.14690(10)
_cell_length_b 10.06590(10)
_cell_length_c 12.9174(2)
_cell_measurement_reflns_used 5123
_cell_measurement_temperature 100(2)
_cell_measurement_theta_max 28.01
_cell_measurement_theta_min 2.60
_cell_volume 1024.16(2)
_computing_cell_refinement 'SAINT v8.37A (Bruker, 2015)'
_computing_data_reduction 'SAINT v8.37A (Bruker, 2015)'
_computing_molecular_graphics 'Olex2 (Dolomanov et al., 2009)'
_computing_publication_material 'Olex2 (Dolomanov et al., 2009)'
_computing_structure_refinement 'ShelXL (Sheldrick, 2015)'
_computing_structure_solution 'SIR2004 (Burla et al., 2007)'
_diffrn_ambient_temperature 100
_diffrn_measured_fraction_theta_full 0.998
_diffrn_measured_fraction_theta_max 0.998
_diffrn_measurement_device_type 'Bruker APEX-II CCD'
_diffrn_measurement_method '\f and \w scans'
_diffrn_radiation_type MoK\a
_diffrn_radiation_wavelength 0.71073
_diffrn_reflns_av_R_equivalents 0.0279
_diffrn_reflns_av_unetI/netI 0.0192
_diffrn_reflns_Laue_measured_fraction_full 0.998
_diffrn_reflns_Laue_measured_fraction_max 0.998
_diffrn_reflns_limit_h_max 10
_diffrn_reflns_limit_h_min -10
_diffrn_reflns_limit_k_max 13
_diffrn_reflns_limit_k_min -13
_diffrn_reflns_limit_l_max 16
_diffrn_reflns_limit_l_min -17
_diffrn_reflns_number 14847
_diffrn_reflns_point_group_measured_fraction_full 0.998
_diffrn_reflns_point_group_measured_fraction_max 0.998
_diffrn_reflns_theta_full 25.242
_diffrn_reflns_theta_max 28.299
_diffrn_reflns_theta_min 2.599
_diffrn_standards_number 0
_exptl_absorpt_coefficient_mu 0.106
_exptl_absorpt_correction_T_max 1.0000
_exptl_absorpt_correction_T_min 0.9248
_exptl_absorpt_correction_type multi-scan
_exptl_absorpt_process_details
'SADABS-2016/2 (Bruker,2016/2) was used for absorption correction. wR2(int) was 0.1012 before and 0.0400 after correction. The Ratio of minimum to maximum transmission is 0.9248. The \l/2 correction factor is Not present.'
_exptl_crystal_colour colourless
_exptl_crystal_colour_primary colourless
_exptl_crystal_density_diffrn 1.396
_exptl_crystal_description block
_exptl_crystal_F_000 464
_exptl_crystal_size_max 0.058
_exptl_crystal_size_mid 0
_exptl_crystal_size_min 0
_refine_diff_density_max 0.301
_refine_diff_density_min -0.218
_refine_diff_density_rms 0.047
_refine_ls_extinction_method none
_refine_ls_goodness_of_fit_ref 1.038
_refine_ls_hydrogen_treatment constr
_refine_ls_matrix_type full
_refine_ls_number_parameters 138
_refine_ls_number_reflns 2537
_refine_ls_number_restraints 0
_refine_ls_restrained_S_all 1.038
_refine_ls_R_factor_all 0.0448
_refine_ls_R_factor_gt 0.0382
_refine_ls_shift/su_max 0.000
_refine_ls_shift/su_mean 0.000
_refine_ls_structure_factor_coef Fsqd
_refine_ls_weighting_details 'w=1/[\s^2^(Fo^2^)+(0.0448P)^2^+0.5472P] where P=(Fo^2^+2Fc^2^)/3'
_refine_ls_weighting_scheme calc
_refine_ls_wR_factor_gt 0.0959
_refine_ls_wR_factor_ref 0.0999
_reflns_Friedel_coverage 0.000
_reflns_number_gt 2207
_reflns_number_total 2537
_reflns_threshold_expression 'I > 2\s(I)'
_cod_data_source_file c8gc02952k2.cif
_cod_data_source_block p21n_a_CCDC1
_cod_depositor_comments 'Adding full bibliography for 7232134--7232146.cif.'
_cod_database_code 7232139
_shelxl_version_number 2013-4
_shelx_space_group_comment
;
The symmetry employed for this shelxl refinement is uniquely defined
by the following loop, which should always be used as a source of
symmetry information in preference to the above space-group names.
They are only intended as comments.
;
_shelx_estimated_absorpt_t_max 1.000
_shelx_estimated_absorpt_t_min 0.994
_olex2_refinement_description
;
1. Fixed Uiso
 At 1.2 times of:
  All C(H,H) groups, All N(H) groups
 At 1.5 times of:
  All C(H,H,H) groups, All O(H) groups
2.a Secondary CH2 refined with riding coordinates:
 C8(H8A,H8B), C7(H7A,H7B), C3(H3A,H3B), C4(H4A,H4B), C5(H5A,H5B), C6(H6A,H6B)
2.b Aromatic/amide H refined with riding coordinates:
 N1(H1)
2.c Idealised Me refined as rotating group:
 C1(H1A,H1B,H1C)
2.d Idealised tetrahedral OH refined as rotating group:
 O1(H1D)
;
_olex2_date_sample_data_collection 2018-02-07
_olex2_date_sample_submission 2018-02-07
_olex2_submission_original_sample_id lw180207
_olex2_submission_special_instructions 'No special instructions were received'

loop_
_space_group_symop_operation_xyz
'x, y, z'
'-x+1/2, y+1/2, -z+1/2'
'-x, -y, -z'
'x-1/2, -y-1/2, z-1/2'

loop_
_atom_site_label
_atom_site_type_symbol
_atom_site_fract_x
_atom_site_fract_y
_atom_site_fract_z
_atom_site_U_iso_or_equiv
_atom_site_adp_type
_atom_site_occupancy
_atom_site_site_symmetry_order
_atom_site_calc_flag
_atom_site_refinement_flags_posn
O2 O 0.66505(12) 0.75883(9) 0.39852(7) 0.0195(2) Uani 1 1 d .
O3 O 0.53804(13) 0.95635(9) 0.38522(7) 0.0229(2) Uani 1 1 d .
O1 O 0.59622(14) 0.84412(10) 0.53942(7) 0.0284(3) Uani 1 1 d .
H1D H 0.5493 0.9120 0.5565 0.043 Uiso 1 1 calc GR
N2 N 0.20225(13) 0.61488(10) 0.60581(8) 0.0145(2) Uani 1 1 d .
N1 N 0.23275(13) 0.46633(10) 0.47504(8) 0.0153(2) Uani 1 1 d .
H1 H 0.2511 0.4027 0.5233 0.018 Uiso 1 1 calc R
N3 N 0.17784(13) 0.68861(10) 0.43199(8) 0.0154(2) Uani 1 1 d .
C9 C 0.60016(14) 0.85310(11) 0.43672(9) 0.0136(2) Uani 1 1 d .
C2 C 0.20525(14) 0.58971(11) 0.50424(9) 0.0126(2) Uani 1 1 d .
C1 C 0.22493(15) 0.50866(12) 0.68478(9) 0.0158(2) Uani 1 1 d .
H1A H 0.1559 0.4319 0.6535 0.024 Uiso 1 1 calc GR
H1B H 0.1893 0.5398 0.7475 0.024 Uiso 1 1 calc GR
H1C H 0.3448 0.4828 0.7064 0.024 Uiso 1 1 calc GR
C8 C 0.20271(16) 0.75270(12) 0.64194(10) 0.0176(2) Uani 1 1 d .
H8A H 0.3172 0.7917 0.6516 0.021 Uiso 1 1 calc R
H8B H 0.1726 0.7562 0.7115 0.021 Uiso 1 1 calc R
C7 C 0.07416(17) 0.83033(12) 0.55834(10) 0.0203(3) Uani 1 1 d .
H7A H -0.0407 0.7928 0.5503 0.024 Uiso 1 1 calc R
H7B H 0.0728 0.9242 0.5809 0.024 Uiso 1 1 calc R
C3 C 0.23317(16) 0.43420(13) 0.36468(9) 0.0182(3) Uani 1 1 d .
H3A H 0.1157 0.4174 0.3218 0.022 Uiso 1 1 calc R
H3B H 0.3011 0.3530 0.3633 0.022 Uiso 1 1 calc R
C4 C 0.30855(16) 0.54948(13) 0.31777(10) 0.0200(3) Uani 1 1 d .
H4A H 0.4283 0.5627 0.3579 0.024 Uiso 1 1 calc R
H4B H 0.3056 0.5308 0.2421 0.024 Uiso 1 1 calc R
C5 C 0.20697(17) 0.67307(13) 0.32480(9) 0.0190(3) Uani 1 1 d .
H5A H 0.2685 0.7518 0.3082 0.023 Uiso 1 1 calc R
H5B H 0.0963 0.6681 0.2708 0.023 Uiso 1 1 calc R
C6 C 0.12217(17) 0.82231(12) 0.45292(10) 0.0198(3) Uani 1 1 d .
H6A H 0.0232 0.8480 0.3942 0.024 Uiso 1 1 calc R
H6B H 0.2147 0.8863 0.4537 0.024 Uiso 1 1 calc R

loop_
_atom_site_aniso_label
_atom_site_aniso_U_11
_atom_site_aniso_U_22
_atom_site_aniso_U_33
_atom_site_aniso_U_23
_atom_site_aniso_U_13
_atom_site_aniso_U_12
O2 0.0266(5) 0.0165(4) 0.0164(4) -0.0005(3) 0.0072(4) 0.0072(3)
O3 0.0363(5) 0.0184(5) 0.0157(4) 0.0041(3) 0.0099(4) 0.0122(4)
O1 0.0497(6) 0.0229(5) 0.0165(5) 0.0056(4) 0.0158(4) 0.0194(4)
N2 0.0217(5) 0.0108(5) 0.0109(5) 0.0006(4) 0.0037(4) 0.0015(4)
N1 0.0214(5) 0.0138(5) 0.0105(4) 0.0007(4) 0.0039(4) 0.0041(4)
N3 0.0210(5) 0.0133(5) 0.0115(5) 0.0014(4) 0.0033(4) 0.0004(4)
C9 0.0142(5) 0.0135(5) 0.0130(5) -0.0006(4) 0.0033(4) -0.0003(4)
C2 0.0114(5) 0.0135(5) 0.0122(5) 0.0000(4) 0.0015(4) -0.0009(4)
C1 0.0208(6) 0.0156(6) 0.0119(5) 0.0029(4) 0.0055(4) 0.0047(4)
C8 0.0257(6) 0.0115(5) 0.0142(5) -0.0025(4) 0.0028(5) 0.0002(4)
C7 0.0276(6) 0.0125(5) 0.0187(6) -0.0014(4) 0.0024(5) 0.0042(5)
C3 0.0239(6) 0.0189(6) 0.0118(5) -0.0023(4) 0.0045(4) 0.0050(5)
C4 0.0182(6) 0.0294(7) 0.0133(5) -0.0003(5) 0.0057(4) 0.0011(5)
C5 0.0244(6) 0.0209(6) 0.0114(5) 0.0030(4) 0.0040(4) -0.0027(5)
C6 0.0283(6) 0.0116(5) 0.0169(6) 0.0020(4) 0.0008(5) 0.0016(5)

loop_
_atom_type_symbol
_atom_type_description
_atom_type_scat_dispersion_real
_atom_type_scat_dispersion_imag
_atom_type_scat_source
C C 0.0033 0.0016 'International Tables Vol C Tables 4.2.6.8 and 6.1.1.4'
H H 0.0000 0.0000 'International Tables Vol C Tables 4.2.6.8 and 6.1.1.4'
N N 0.0061 0.0033 'International Tables Vol C Tables 4.2.6.8 and 6.1.1.4'
O O 0.0106 0.0060 'International Tables Vol C Tables 4.2.6.8 and 6.1.1.4'

loop_
_geom_angle_atom_site_label_1
_geom_angle_atom_site_label_2
_geom_angle_atom_site_label_3
_geom_angle
C9 O1 H1D 109.5
C2 N2 C1 121.01(10)
C2 N2 C8 119.43(10)
C1 N2 C8 118.88(9)
C2 N1 H1 119.2
C2 N1 C3 121.60(10)
C3 N1 H1 119.2
C2 N3 C5 122.45(10)
C2 N3 C6 123.77(10)
C6 N3 C5 113.74(10)
O2 C9 O3 124.65(11)
O2 C9 O1 117.42(10)
O3 C9 O1 117.92(10)
N2 C2 N3 119.85(10)
N1 C2 N2 119.90(10)
N1 C2 N3 120.25(10)
N2 C1 H1A 109.5
N2 C1 H1B 109.5
N2 C1 H1C 109.5
H1A C1 H1B 109.5
H1A C1 H1C 109.5
H1B C1 H1C 109.5
N2 C8 H8A 110.0
N2 C8 H8B 110.0
N2 C8 C7 108.46(10)
H8A C8 H8B 108.4
C7 C8 H8A 110.0
C7 C8 H8B 110.0
C8 C7 H7A 109.9
C8 C7 H7B 109.9
H7A C7 H7B 108.3
C6 C7 C8 108.89(10)
C6 C7 H7A 109.9
C6 C7 H7B 109.9
N1 C3 H3A 109.9
N1 C3 H3B 109.9
N1 C3 C4 108.88(10)
H3A C3 H3B 108.3
C4 C3 H3A 109.9
C4 C3 H3B 109.9
C3 C4 H4A 109.9
C3 C4 H4B 109.9
H4A C4 H4B 108.3
C5 C4 C3 108.89(10)
C5 C4 H4A 109.9
C5 C4 H4B 109.9
N3 C5 C4 111.52(10)
N3 C5 H5A 109.3
N3 C5 H5B 109.3
C4 C5 H5A 109.3
C4 C5 H5B 109.3
H5A C5 H5B 108.0
N3 C6 C7 112.23(10)
N3 C6 H6A 109.2
N3 C6 H6B 109.2
C7 C6 H6A 109.2
C7 C6 H6B 109.2
H6A C6 H6B 107.9

loop_
_geom_bond_atom_site_label_1
_geom_bond_atom_site_label_2
_geom_bond_distance
O2 C9 1.2477(14)
O3 C9 1.2676(14)
O1 H1D 0.8400
O1 C9 1.3382(14)
N2 C2 1.3426(15)
N2 C1 1.4566(15)
N2 C8 1.4634(15)
N1 H1 0.8800
N1 C2 1.3334(15)
N1 C3 1.4627(15)
N3 C2 1.3437(15)
N3 C5 1.4717(15)
N3 C6 1.4672(15)
C1 H1A 0.9800
C1 H1B 0.9800
C1 H1C 0.9800
C8 H8A 0.9900
C8 H8B 0.9900
C8 C7 1.5152(17)
C7 H7A 0.9900
C7 H7B 0.9900
C7 C6 1.5119(18)
C3 H3A 0.9900
C3 H3B 0.9900
C3 C4 1.5104(18)
C4 H4A 0.9900
C4 H4B 0.9900
C4 C5 1.5096(18)
C5 H5A 0.9900
C5 H5B 0.9900
C6 H6A 0.9900
C6 H6B 0.9900
